data_1504133
loop_
_publ_author_name
'Pelletier, Sophie M.-C.'
'Ray, Peter C.'
'Dixon, Darren J.'

_publ_section_title
;
 Nitro-Mannich/lactamization cascades for the direct stereoselective
 synthesis of pyrrolidin-2-ones.
;
_journal_issue 20
_journal_name_full 'Organic letters'
_journal_page_first 4512
_journal_page_last 4515
_journal_paper_doi 10.1021/ol901640v
_journal_volume 11
_journal_year 2009
_chemical_formula_moiety 'C12 H16 N2 O3 S'
_chemical_formula_sum 'C12 H16 N2 O3 S'
_chemical_formula_weight 268.34
_chemical_melting_point ?
_space_group_IT_number 14
_symmetry_cell_setting monoclinic
_symmetry_space_group_name_Hall '-P 2yn'
_symmetry_space_group_name_H-M 'P 1 21/n 1'
_atom_sites_solution_hydrogens geom
_atom_sites_solution_primary direct
_audit_creation_date 09-07-14
_audit_creation_method CRYSTALS_ver_12.87
_cell_angle_alpha 90
_cell_angle_beta 105.9822(9)
_cell_angle_gamma 90
_cell_formula_units_Z 4
_cell_length_a 6.2673(1)
_cell_length_b 25.0168(5)
_cell_length_c 8.7697(2)
_cell_measurement_reflns_used 2654
_cell_measurement_temperature 150
_cell_measurement_theta_max 27
_cell_measurement_theta_min 5
_cell_volume 1321.84(5)
_computing_cell_refinement 'DENZO/SCALEPACK (Otwinowski & Minor, 1997)'
_computing_data_collection 'COLLECT (Nonius, 2001).'
_computing_data_reduction 'DENZO/SCALEPACK (Otwinowski & Minor, 1997)'
_computing_molecular_graphics 'CAMERON (Watkin et al., 1996)'
_computing_publication_material 'CRYSTALS (Betteridge et al., 2003)'
_computing_structure_refinement 'CRYSTALS (Betteridge et al., 2003)'
_computing_structure_solution 'SIR92 (Altomare et al., 1994)'
_diffrn_ambient_temperature 150
_diffrn_measured_fraction_theta_full 0.989
_diffrn_measured_fraction_theta_max 0.986
_diffrn_measurement_device 'Nonius KappaCCD'
_diffrn_measurement_device_type Area
_diffrn_measurement_method \w
_diffrn_radiation_monochromator graphite
_diffrn_radiation_type 'Mo K\a'
_diffrn_radiation_wavelength 0.71073
_diffrn_reflns_av_R_equivalents 0.034
_diffrn_reflns_limit_h_max 8
_diffrn_reflns_limit_h_min -8
_diffrn_reflns_limit_k_max 32
_diffrn_reflns_limit_k_min -28
_diffrn_reflns_limit_l_max 11
_diffrn_reflns_limit_l_min -11
_diffrn_reflns_number 10340
_diffrn_reflns_theta_full 25.829
_diffrn_reflns_theta_max 27.477
_diffrn_reflns_theta_min 5.104
_diffrn_standards_number 0
_exptl_absorpt_coefficient_mu 0.247
_exptl_absorpt_correction_T_max 0.99
_exptl_absorpt_correction_T_min 0.72
_exptl_absorpt_correction_type multi-scan
_exptl_absorpt_process_details 'DENZO/SCALEPACK (Otwinowski & Minor, 1997)'
_exptl_crystal_colour colourless
_exptl_crystal_density_diffrn 1.348
_exptl_crystal_density_meas ?
_exptl_crystal_density_method 'not measured'
_exptl_crystal_description plate
_exptl_crystal_F_000 568
_exptl_crystal_size_max 0.580
_exptl_crystal_size_mid 0.360
_exptl_crystal_size_min 0.060
_refine_diff_density_max 0.44
_refine_diff_density_min -0.36
_refine_ls_extinction_method None
_refine_ls_goodness_of_fit_ref 0.9578
_refine_ls_hydrogen_treatment none
_refine_ls_matrix_type full
_refine_ls_number_parameters 177
_refine_ls_number_reflns 2982
_refine_ls_number_restraints 82
_refine_ls_R_factor_all 0.0652
_refine_ls_R_factor_gt 0.0390
_refine_ls_shift/su_max 0.0005795
_refine_ls_shift/su_mean 0.8450750
_refine_ls_structure_factor_coef Fsqd
_refine_ls_weighting_details
;
 Method, part 1, Chebychev polynomial, (Watkin, 1994, Prince, 1982) 
 [weight] = 1.0/[A~0~*T~0~(x)+A~1~*T~1~(x) ... +A~n-1~]*T~n-1~(x)] 
 where A~i~ are the Chebychev coefficients listed below and x= Fcalc/Fmax 
 Method = Robust Weighting (Prince, 1982) 
 W = [weight] * [1-(deltaF/6*sigmaF)^2^]^2^ 
 A~i~ are: 
 17.6 23.3 10.8 2.80 
;
_refine_ls_weighting_scheme calc
_refine_ls_wR_factor_all 0.0884
_refine_ls_wR_factor_gt 0.0703
_refine_ls_wR_factor_ref 0.0884
_reflns_limit_h_max 7
_reflns_limit_h_min -8
_reflns_limit_k_max 32
_reflns_limit_k_min 0
_reflns_limit_l_max 11
_reflns_limit_l_min 0
_reflns_number_gt 2164
_reflns_number_total 2982
_reflns_threshold_expression I>2.0\s(I)
_oxford_diffrn_Wilson_B_factor 2.36
_oxford_diffrn_Wilson_scale 1.78
_oxford_refine_ls_r_factor_ref 0.0652
_oxford_refine_ls_scale 0.817(2)
_oxford_reflns_number_all 2982
_oxford_reflns_threshold_expression_ref I>-3.0\s(I)
_oxford_structure_analysis_title 003djd09
_cod_data_source_file ol901640v_si_001.cif
_cod_data_source_block 7t
_cod_depositor_comments
;
The following automatic conversions were performed:

'_chemical_melting_point' value 'not measured' was changed to '?' -
the value is undefined or not given.

'_symmetry_cell_setting' value
'Monoclinic' changed to 'monoclinic' according to
/home/saulius/struct/CIF-dictionaries/cif_core.dic dictionary named
'cif_core.dic' version 2.4.2 from 2011-04-26.

Automatic conversion script
Id: cif_fix_values 1715 2011-07-08 13:25:40Z adriana 

The following automatic conversions were performed:

'_exptl_crystal_density_meas' value 'not measured' was changed to '?'
- the value is perceived as not measured.

Automatic conversion script
Id: cif_fix_values 3008 2015-01-20 13:52:24Z robertas 
;
_cod_original_sg_symbol_H-M 'P 1 21/n 1 '
_cod_database_code 1504133

loop_
_symmetry_equiv_pos_as_xyz
x,y,z
-x,-y,-z
-x+1/2,y+1/2,-z+1/2
x+1/2,-y+1/2,z+1/2

loop_
_atom_site_label
_atom_site_type_symbol
_atom_site_fract_x
_atom_site_fract_y
_atom_site_fract_z
_atom_site_U_iso_or_equiv
_atom_site_occupancy
_atom_site_adp_type
_atom_site_refinement_flags_posn
_atom_site_refinement_flags_occupancy
_atom_site_disorder_assembly
_atom_site_disorder_group
S1 S 0.29109(11) 0.34746(3) 1.33577(7) 0.0317 0.8238(17) Uani D P 1 1
C2 C 0.4318(3) 0.35118(7) 1.19344(17) 0.0224 0.8238(17) Uani D P 1 1
C3 C 0.6534(4) 0.35620(13) 1.2658(3) 0.0321 0.8238(17) Uani D P 1 1
C4 C 0.7113(3) 0.35663(11) 1.4314(3) 0.0332 0.8238(17) Uani D P 1 1
C5 C 0.5315(4) 0.35226(11) 1.4866(2) 0.0322 0.8238(17) Uani D P 1 1
S21 S 0.7020(7) 0.3623(2) 1.2534(5) 0.0317 0.1762(17) Uani D P 1 2
C22 C 0.4318(3) 0.35118(7) 1.19344(17) 0.0224 0.1762(17) Uani D P 1 2
C23 C 0.3529(8) 0.3433(3) 1.3235(8) 0.042(3) 0.1762(17) Uiso D P 1 2
C24 C 0.5068(15) 0.3481(3) 1.4658(9) 0.042(3) 0.1762(17) Uiso D P 1 2
C25 C 0.7057(10) 0.3584(3) 1.4488(9) 0.041(3) 0.1762(17) Uiso D P 1 2
C6 C 0.3188(3) 0.34749(7) 1.01871(19) 0.0205 1.0000 Uani . . . .
N7 N 0.1189(2) 0.38029(6) 0.96891(18) 0.0234 1.0000 Uani . . . .
C8 C -0.0733(3) 0.35258(8) 0.9233(2) 0.0242 1.0000 Uani . . . .
O9 O -0.2593(2) 0.37235(6) 0.87891(17) 0.0341 1.0000 Uani . . . .
C10 C -0.0194(3) 0.29357(8) 0.9400(2) 0.0266 1.0000 Uani . . . .
C11 C 0.2290(3) 0.29075(7) 0.9638(2) 0.0220 1.0000 Uani . . . .
N12 N 0.2832(3) 0.28023(6) 0.80861(18) 0.0253 1.0000 Uani . . . .
O13 O 0.1539(3) 0.29617(7) 0.68559(16) 0.0425 1.0000 Uani . . . .
O14 O 0.4578(2) 0.25777(6) 0.81515(18) 0.0394 1.0000 Uani . . . .
C15 C 0.1293(4) 0.43860(8) 0.9776(2) 0.0325 1.0000 Uani . . . .
C16 C 0.2656(4) 0.46248(9) 0.8767(3) 0.0382 1.0000 Uani . . . .
C17 C 0.1842(5) 0.44893(10) 0.7023(3) 0.0479 1.0000 Uani . . . .
C18 C 0.3195(6) 0.47612(12) 0.6051(4) 0.0743 1.0000 Uani . . . .
H61 H 0.4231 0.3580 0.9602 0.0244 1.0000 Uiso R . . .
H101 H -0.0558 0.2798 1.0338 0.0324 1.0000 Uiso R . . .
H102 H -0.1003 0.2735 0.8478 0.0324 1.0000 Uiso R . . .
H111 H 0.3037 0.2640 1.0377 0.0268 1.0000 Uiso R . . .
H151 H 0.1912 0.4488 1.0880 0.0410 1.0000 Uiso R . . .
H152 H -0.0222 0.4520 0.9405 0.0403 1.0000 Uiso R . . .
H161 H 0.2613 0.5011 0.8892 0.0474 1.0000 Uiso R . . .
H162 H 0.4203 0.4506 0.9173 0.0470 1.0000 Uiso R . . .
H172 H 0.0282 0.4601 0.6673 0.0572 1.0000 Uiso R . . .
H171 H 0.1925 0.4102 0.6897 0.0569 1.0000 Uiso R . . .
H183 H 0.2632 0.4659 0.4953 0.1108 1.0000 Uiso R . . .
H182 H 0.3118 0.5142 0.6159 0.1101 1.0000 Uiso R . . .
H181 H 0.4720 0.4645 0.6448 0.1108 1.0000 Uiso R . . .
H41 H 0.8551 0.3598 1.4951 0.0412 0.8238(17) Uiso R P 1 1
H51 H 0.5335 0.3520 1.5944 0.0405 0.8238(17) Uiso R P 1 1
H231 H 0.2030 0.3351 1.3117 0.0440 0.1762(17) Uiso R P 1 2
H241 H 0.4760 0.3441 1.5634 0.0441 0.1762(17) Uiso R P 1 2
H251 H 0.8312 0.3635 1.5339 0.0421 0.1762(17) Uiso R P 1 2
H31 H 0.7566 0.3593 1.2081 0.0359 0.8238(17) Uiso R P 1 1

loop_
_atom_site_aniso_label
_atom_site_aniso_U_11
_atom_site_aniso_U_22
_atom_site_aniso_U_33
_atom_site_aniso_U_23
_atom_site_aniso_U_13
_atom_site_aniso_U_12
S1 0.0245(3) 0.0502(4) 0.0210(3) -0.0039(3) 0.0070(2) -0.0029(3)
C2 0.0216(8) 0.0247(9) 0.0205(8) -0.0027(7) 0.0051(6) 0.0009(7)
C3 0.0259(16) 0.0433(17) 0.0299(14) 0.0012(12) 0.0122(12) 0.0012(13)
C4 0.0271(13) 0.0394(16) 0.0252(12) -0.0051(10) -0.0062(9) 0.0014(11)
C5 0.0390(15) 0.0363(15) 0.0172(11) -0.0009(10) 0.0010(10) 0.0038(11)
S21 0.0245(3) 0.0502(4) 0.0210(3) -0.0039(3) 0.0070(2) -0.0029(3)
C22 0.0216(8) 0.0247(9) 0.0205(8) -0.0027(7) 0.0051(6) 0.0009(7)
C6 0.0184(8) 0.0241(9) 0.0191(8) -0.0007(7) 0.0050(6) 0.0017(7)
N7 0.0211(7) 0.0244(8) 0.0238(8) 0.0007(6) 0.0048(6) 0.0030(6)
C8 0.0206(8) 0.0364(10) 0.0165(8) 0.0026(8) 0.0068(6) 0.0027(8)
O9 0.0206(7) 0.0512(9) 0.0310(7) 0.0061(7) 0.0076(5) 0.0083(6)
C10 0.0247(9) 0.0324(10) 0.0237(9) 0.0000(8) 0.0084(7) -0.0050(8)
C11 0.0239(9) 0.0251(9) 0.0161(8) -0.0007(7) 0.0042(7) 0.0014(7)
N12 0.0240(8) 0.0274(8) 0.0244(8) -0.0059(6) 0.0068(6) -0.0022(7)
O13 0.0419(9) 0.0637(11) 0.0191(7) 0.0037(7) 0.0035(6) 0.0118(8)
O14 0.0306(8) 0.0481(9) 0.0410(9) -0.0103(7) 0.0123(6) 0.0087(7)
C15 0.0385(11) 0.0239(10) 0.0335(10) -0.0007(8) 0.0072(9) 0.0059(9)
C16 0.0364(12) 0.0262(10) 0.0484(13) -0.0004(9) 0.0055(10) -0.0026(9)
C17 0.0651(17) 0.0355(13) 0.0458(14) 0.0050(11) 0.0200(12) -0.0043(12)
C18 0.118(3) 0.0443(16) 0.081(2) 0.0162(15) 0.061(2) 0.0023(17)

loop_
_atom_type_symbol
_atom_type_scat_dispersion_real
_atom_type_scat_dispersion_imag
_atom_type_scat_Cromer_Mann_a1
_atom_type_scat_Cromer_Mann_b1
_atom_type_scat_Cromer_Mann_a2
_atom_type_scat_Cromer_Mann_b2
_atom_type_scat_Cromer_Mann_a3
_atom_type_scat_Cromer_Mann_b3
_atom_type_scat_Cromer_Mann_a4
_atom_type_scat_Cromer_Mann_b4
_atom_type_scat_Cromer_Mann_c
_atom_type_scat_source
C 0.0033 0.0016 2.3100 20.8439 1.0200 10.2075 1.5886 0.5687 0.8650 51.6512 0.2156 'International Tables Vol C 4.2.6.8 and 6.1.1.4'
H 0.0000 0.0000 0.4930 10.5109 0.3229 26.1257 0.1402 3.1424 0.0408 57.7998 0.0030 'International Tables Vol C 4.2.6.8 and 6.1.1.4'
O 0.0106 0.0060 3.0485 13.2771 2.2868 5.7011 1.5463 0.3239 0.8670 32.9089 0.2508 'International Tables Vol C 4.2.6.8 and 6.1.1.4'
N 0.0061 0.0033 12.2126 0.0057 3.1322 9.8933 2.0125 28.9975 1.1663 0.5826 -11.5290 'International Tables Vol C 4.2.6.8 and 6.1.1.4'
S 0.1246 0.1234 6.9053 1.4679 5.2034 22.2151 1.4379 0.2536 1.5863 56.1720 0.8669 'International Tables Vol C 4.2.6.8 and 6.1.1.4'

loop_
_geom_angle_atom_site_label_1
_geom_angle_atom_site_label_2
_geom_angle_atom_site_label_3
_geom_angle
_geom_angle_publ_flag
C2 S1 C5 92.24(7) yes
S1 C2 C3 109.11(8) yes
S1 C2 C6 123.04(12) yes
C3 C2 C6 127.82(13) yes
C2 C3 C4 115.09(8) yes
C2 C3 H31 121.8 no
C4 C3 H31 123.1 no
C3 C4 C5 111.69(8) yes
C3 C4 H41 124.1 no
C5 C4 H41 124.2 no
S1 C5 C4 111.87(8) yes
S1 C5 H51 122.7 no
C4 C5 H51 125.4 no
C22 S21 C25 92.24(9) yes
S21 C22 C23 109.30(9) yes
S21 C22 C6 119.24(19) yes
C23 C22 C6 131.3(2) yes
C22 C23 C24 115.05(9) yes
C22 C23 H231 121.1 no
C24 C23 H231 123.9 no
C23 C24 C25 111.57(9) yes
C23 C24 H241 124.0 no
C25 C24 H241 124.4 no
S21 C25 C24 111.81(9) yes
S21 C25 H251 124.8 no
C24 C25 H251 123.4 no
C2 C6 N7 113.26(14) yes
C2 C6 C11 113.64(14) yes
N7 C6 C11 102.31(13) yes
C2 C6 H61 109.0 no
N7 C6 H61 109.7 no
C11 C6 H61 108.7 no
C22 C6 N7 113.26(14) yes
C22 C6 C11 113.64(14) yes
N7 C6 C11 102.31(13) yes
C22 C6 H61 109.0 no
N7 C6 H61 109.7 no
C11 C6 H61 108.7 no
C6 N7 C8 114.93(15) yes
C6 N7 C15 121.55(15) yes
C8 N7 C15 123.43(16) yes
N7 C8 O9 125.37(19) yes
N7 C8 C10 108.36(15) yes
O9 C8 C10 126.26(18) yes
C8 C10 C11 104.62(15) yes
C8 C10 H101 109.2 no
C11 C10 H101 109.8 no
C8 C10 H102 112.0 no
C11 C10 H102 111.9 no
H101 C10 H102 109.3 no
C6 C11 C10 105.71(15) yes
C6 C11 N12 106.63(14) yes
C10 C11 N12 111.17(14) yes
C6 C11 H111 111.1 no
C10 C11 H111 114.6 no
N12 C11 H111 107.3 no
C11 N12 O13 118.55(15) yes
C11 N12 O14 117.33(15) yes
O13 N12 O14 124.07(16) yes
N7 C15 C16 112.83(17) yes
N7 C15 H151 108.3 no
C16 C15 H151 110.1 no
N7 C15 H152 107.5 no
C16 C15 H152 109.0 no
H151 C15 H152 109.1 no
C15 C16 C17 114.56(19) yes
C15 C16 H161 106.8 no
C17 C16 H161 108.9 no
C15 C16 H162 109.2 no
C17 C16 H162 108.9 no
H161 C16 H162 108.3 no
C16 C17 C18 112.5(2) yes
C16 C17 H172 106.4 no
C18 C17 H172 111.0 no
C16 C17 H171 108.9 no
C18 C17 H171 108.9 no
H172 C17 H171 109.0 no
C17 C18 H183 109.5 no
C17 C18 H182 109.7 no
H183 C18 H182 110.4 no
C17 C18 H181 108.2 no
H183 C18 H181 109.5 no
H182 C18 H181 109.5 no

loop_
_geom_bond_atom_site_label_1
_geom_bond_atom_site_label_2
_geom_bond_distance
_geom_bond_publ_flag
S1 C2 1.7176(17) yes
S1 C5 1.714(2) yes
C2 C3 1.365(3) yes
C2 C6 1.504(2) yes
C3 C4 1.396(3) yes
C3 H31 0.927 no
C4 C5 1.348(3) yes
C4 H41 0.924 no
C5 H51 0.942 no
S21 C22 1.653(4) yes
S21 C25 1.710(7) yes
C22 C23 1.377(7) yes
C22 C6 1.504(2) yes
C23 C24 1.356(7) yes
C23 H231 0.939 no
C24 C25 1.321(7) yes
C24 H241 0.933 no
C25 H251 0.932 no
C6 N7 1.460(2) yes
C6 C11 1.554(2) yes
C6 H61 0.972 no
C6 N7 1.460(2) yes
C6 C11 1.554(2) yes
C6 H61 0.972 no
N7 C8 1.351(2) yes
N7 C15 1.461(2) yes
C8 O9 1.227(2) yes
C8 C10 1.512(3) yes
C10 C11 1.514(2) yes
C10 H101 0.975 no
C10 H102 0.969 no
C11 N12 1.513(2) yes
C11 H111 0.960 no
N12 O13 1.224(2) yes
N12 O14 1.217(2) yes
C15 C16 1.512(3) yes
C15 H151 0.972 no
C15 H152 0.974 no
C16 C17 1.511(3) yes
C16 H161 0.974 no
C16 H162 0.982 no
C17 C18 1.519(4) yes
C17 H172 0.981 no
C17 H171 0.977 no
C18 H183 0.965 no
C18 H182 0.960 no
C18 H181 0.967 no

loop_
_geom_hbond_atom_site_label_D
_geom_hbond_atom_site_label_H
_geom_hbond_atom_site_label_A
_geom_hbond_site_symmetry_A
_geom_hbond_angle_DHA
_geom_hbond_distance_DH
_geom_hbond_distance_HA
_geom_hbond_distance_DA
_geom_hbond_publ_flag
C6 H61 O9 1_655 164 0.97 2.32 3.266(4) yes
C5 H51 O9 1_656 148 0.94 2.53 3.365(4) yes
C24 H51 O9 1_656 157 1.10 2.53 3.566(4) yes
